data_9017806
loop_
_publ_author_name
'Zheng, X. G.'
'Mori, T.'
'Nishiyama, K.'
'Higemoto, W.'
'Yamada, H.'
'Nishikubo, K.'
'Xu, C. N.'

_publ_section_title
;
 Antiferromagnetic transitions in polymorphous minerals of
 the natural cuprates atacamite and botallackite Cu2Cl(OH)3
;
_journal_name_full 'Physical Review B - Condensed Matter'
_journal_page_first 174404
_journal_page_last 174408
_journal_volume 71
_journal_year 2005
_chemical_compound_source Synthetic
_chemical_formula_sum 'Cl Cu2 H3 O3'
_chemical_name_mineral Atacamite
_space_group_IT_number 62
_space_group_name_Hall '-P 2ac 2n'
_space_group_name_H-M_alt 'P n m a'
_symmetry_space_group_name_H-M 'P n m a'
_cell_angle_alpha 90
_cell_angle_beta 90
_cell_angle_gamma 90
_cell_length_a 6.02797
_cell_length_b 6.86383
_cell_length_c 9.11562
_cell_formula_units_Z 4
_cell_volume 377.158
_database_code_amcsd 0019936
_exptl_crystal_density_diffrn 3.761
_cod_data_source_file inputs/fixed/downloads/19/19657.cif
_cod_data_source_block 19657
_cod_original_formula_sum 'Cu2 Cl O3 H3'
_cod_database_code 9017806

loop_
_space_group_symop_operation_xyz
x,y,z
x,1/2-y,z
-x,1/2+y,-z
1/2-x,1/2+y,1/2+z
1/2+x,1/2-y,1/2-z
1/2+x,y,1/2-z
1/2-x,-y,1/2+z
-x,-y,-z

loop_
_atom_site_label
_atom_site_fract_x
_atom_site_fract_y
_atom_site_fract_z
_atom_site_U_iso_or_equiv
Cu1 0.00000 0.00000 0.00000 0.00800
Cu2 0.19257 0.25000 0.25603 0.00860
Cl 0.35140 0.75000 0.05650 0.01330
O1 0.14980 0.25000 -0.00690 0.00660
O2 0.43940 0.06360 0.28750 0.00670
H1 0.58500 0.75000 0.05900 0.00660
H2 0.38900 0.57900 0.13300 0.00660

loop_
_cod_related_entry_id
_cod_related_entry_database
_cod_related_entry_code
1 AMCSD 0019936
